data_4002846
loop_
_publ_author_name
'Greenfield, Joshua T.'
'Unger, Colin D.'
'Chen, Michael'
'Izquierdo, Nezhueyotl'
'Woo, Katherine E.'
'Garlea, V. Ovidiu'
'Kamali, Saeed'
'Kovnir, Kirill'

_publ_section_title
;
 A Series of Chiral, Polar, Homospin Topological Ferrimagnets:
 M3(OOCH)5Cl(OH2) (M = Fe, Co, Ni)
;
_journal_issue 18
_journal_name_full 'Chemistry of Materials'
_journal_page_first 7716
_journal_paper_doi 10.1021/acs.chemmater.7b01755
_journal_volume 29
_journal_year 2017
_chemical_formula_moiety 'C5 H7 Cl Ni3 O11'
_chemical_formula_sum 'C5 H7 Cl Ni3 O11'
_chemical_formula_weight 454.69
_chemical_name_common Ni3(HCOO)5Cl(OH2)
_chemical_name_systematic Ni3(HCOO)5Cl(OH2)
_space_group_crystal_system trigonal
_space_group_IT_number 144
_space_group_name_Hall 'P 31'
_space_group_name_H-M_alt 'P 31'
_symmetry_space_group_name_Hall 'P 31'
_symmetry_space_group_name_H-M 'P 31'
_atom_sites_solution_hydrogens geom
_atom_sites_solution_primary direct
_atom_sites_solution_secondary difmap
_audit_creation_method SHELXL-2014/7
_cell_angle_alpha 90
_cell_angle_beta 90
_cell_angle_gamma 120
_cell_formula_units_Z 3
_cell_length_a 11.9286(5)
_cell_length_b 11.9286(5)
_cell_length_c 7.3887(4)
_cell_measurement_reflns_used 3572
_cell_measurement_temperature 90(2)
_cell_measurement_theta_max 28.76
_cell_measurement_theta_min 3.70
_cell_volume 910.50(7)
_computing_cell_refinement 'SAINT v8.37A (Bruker 2014)'
_computing_data_collection 'APEX3 v2016.1-0 (Bruker 2016)'
_computing_data_reduction 'SAINT v8.37A (Bruker 2014)'
_computing_structure_refinement 'SHELXL-2014/7 (Sheldrick, 2014)'
_computing_structure_solution 'SHELXT 2014/4 (Sheldrick, 2014)'
_diffrn_ambient_temperature 90(2)
_diffrn_measured_fraction_theta_full 1.000
_diffrn_measured_fraction_theta_max 1.000
_diffrn_measurement_device_type 'Bruker D8 with Photon 100 CMOS'
_diffrn_measurement_method 'profile data from \w scans'
_diffrn_radiation_type synchrotron
_diffrn_radiation_wavelength 0.7749
_diffrn_reflns_av_R_equivalents 0.0991
_diffrn_reflns_av_unetI/netI 0.1000
_diffrn_reflns_Laue_measured_fraction_full 1.000
_diffrn_reflns_Laue_measured_fraction_max 1.000
_diffrn_reflns_limit_h_max 14
_diffrn_reflns_limit_h_min -14
_diffrn_reflns_limit_k_max 14
_diffrn_reflns_limit_k_min -14
_diffrn_reflns_limit_l_max 9
_diffrn_reflns_limit_l_min -9
_diffrn_reflns_number 8721
_diffrn_reflns_point_group_measured_fraction_full 1.000
_diffrn_reflns_point_group_measured_fraction_max 1.000
_diffrn_reflns_theta_full 27.706
_diffrn_reflns_theta_max 28.884
_diffrn_reflns_theta_min 2.149
_diffrn_source 'Beamline 11.3.1 ALS'
_exptl_absorpt_coefficient_mu 6.165
_exptl_absorpt_correction_T_max 0.746
_exptl_absorpt_correction_T_min 0.502
_exptl_absorpt_correction_type multi-scan
_exptl_absorpt_process_details 'SADABS 2014/5 (Bruker 2014)'
_exptl_crystal_colour 'pale green'
_exptl_crystal_density_diffrn 2.488
_exptl_crystal_density_method 'not measured'
_exptl_crystal_description needle
_exptl_crystal_F_000 678
_exptl_crystal_size_max 0.006
_exptl_crystal_size_mid 0.002
_exptl_crystal_size_min 0.002
_refine_diff_density_max 1.168
_refine_diff_density_min -0.771
_refine_diff_density_rms 0.184
_refine_ls_abs_structure_details
;
 Flack x determined using 813 quotients [(I+)-(I-)]/[(I+)+(I-)]
 (Parsons, Flack and Wagner, Acta Cryst. B69 (2013) 249-259).
;
_refine_ls_abs_structure_Flack 0.02(3)
_refine_ls_extinction_method none
_refine_ls_goodness_of_fit_ref 1.064
_refine_ls_hydrogen_treatment constr
_refine_ls_matrix_type full
_refine_ls_number_parameters 102
_refine_ls_number_reflns 2491
_refine_ls_number_restraints 1
_refine_ls_restrained_S_all 1.064
_refine_ls_R_factor_all 0.0748
_refine_ls_R_factor_gt 0.0572
_refine_ls_shift/su_max 0.000
_refine_ls_shift/su_mean 0.000
_refine_ls_structure_factor_coef Fsqd
_refine_ls_weighting_details 'w=1/[\s^2^(Fo^2^)+(0.0526P)^2^+0.8331P] where P=(Fo^2^+2Fc^2^)/3'
_refine_ls_weighting_scheme calc
_refine_ls_wR_factor_gt 0.1210
_refine_ls_wR_factor_ref 0.1283
_reflns_Friedel_coverage 1.000
_reflns_Friedel_fraction_full 1.000
_reflns_Friedel_fraction_max 1.000
_reflns_number_gt 2087
_reflns_number_total 2491
_reflns_threshold_expression 'I > 2\s(I)'
_cod_data_source_file cm7b01755_si_004.cif
_cod_data_source_block Ni-helical_JG_345
_cod_depositor_comments 'Adding full bibliography for 4002845--4002847.cif.'
_cod_original_cell_volume 910.49(9)
_cod_database_code 4002846
_shelx_shelxl_version_number 2014/7
_shelx_space_group_comment
;
The symmetry employed for this shelxl refinement is uniquely defined
by the following loop, which should always be used as a source of
symmetry information in preference to the above space-group names.
They are only intended as comments.
;
_shelx_estimated_absorpt_t_min 0.964
_shelx_estimated_absorpt_t_max 0.988

loop_
_space_group_symop_operation_xyz
'x, y, z'
'-y, x-y, z+1/3'
'-x+y, -x, z+2/3'

loop_
_atom_site_label
_atom_site_type_symbol
_atom_site_fract_x
_atom_site_fract_y
_atom_site_fract_z
_atom_site_U_iso_or_equiv
_atom_site_adp_type
_atom_site_occupancy
_atom_site_site_symmetry_order
_atom_site_calc_flag
_atom_site_refinement_flags_posn
_atom_site_refinement_flags_adp
Ni1 Ni 0.3866(3) 0.6144(3) 0.5322(4) 0.0155(6) Uani 1 1 d . .
Ni2 Ni 0.5627(3) 0.3016(3) 0.5212(3) 0.0148(6) Uani 1 1 d . .
Ni3 Ni 0.0437(3) 0.1139(3) 0.1384(3) 0.0193(7) Uani 1 1 d . .
Cl3 Cl -0.1445(5) 0.0851(5) 0.3076(8) 0.0235(11) Uani 1 1 d . .
O11B O 0.3083(14) 0.5866(13) 0.970(2) 0.016(3) Uiso 1 1 d . .
O13A O 0.2315(14) 0.4786(13) 0.378(2) 0.013(3) Uiso 1 1 d . .
O12A O 0.4919(13) 0.5327(13) 0.4702(18) 0.017(3) Uiso 1 1 d . .
O22B O 0.7039(14) 0.5323(14) 0.989(2) 0.021(3) Uiso 1 1 d . .
O11A O 0.3262(14) 0.4781(14) 0.737(2) 0.020(3) Uiso 1 1 d . .
O2 O 0.3940(15) 0.2869(12) 0.6116(18) 0.020(3) Uiso 1 1 d . .
H2A H 0.3146 0.2304 0.5525 0.024 Uiso 1 1 calc R U
H2B H 0.3949 0.3366 0.7127 0.024 Uiso 1 1 calc R U
O33B O 0.0701(15) 0.0356(15) 0.367(2) 0.022(3) Uiso 1 1 d . .
O13B O 0.1353(15) 0.3057(15) 0.214(2) 0.025(3) Uiso 1 1 d . .
O22A O 0.6642(14) 0.3995(13) 0.752(2) 0.015(3) Uiso 1 1 d . .
O12B O 0.6128(13) 0.4562(12) 0.3556(19) 0.013(3) Uiso 1 1 d . .
O33A O 0.1884(14) 0.0128(15) 0.586(2) 0.023(4) Uiso 1 1 d . .
C12 C 0.575(2) 0.538(2) 0.355(3) 0.022(5) Uiso 1 1 d . .
H12 H 0.6093 0.6045 0.2665 0.026 Uiso 1 1 calc R U
C13 C 0.1962(19) 0.361(2) 0.351(3) 0.018(5) Uiso 1 1 d . .
H13 H 0.2169 0.3156 0.4373 0.022 Uiso 1 1 calc R U
C22 C 0.6678(18) 0.4976(19) 0.827(3) 0.014(4) Uiso 1 1 d . .
H22 H 0.6421 0.5479 0.7570 0.017 Uiso 1 1 calc R U
C11 C 0.291(2) 0.482(3) 0.895(3) 0.028(6) Uiso 1 1 d . .
H11 H 0.2481 0.4042 0.9623 0.034 Uiso 1 1 calc R U
C33 C 0.175(2) 0.044(2) 0.438(3) 0.025(5) Uiso 1 1 d . .
H33 H 0.2492 0.0780 0.3612 0.030 Uiso 1 1 calc R U

loop_
_atom_site_aniso_label
_atom_site_aniso_U_11
_atom_site_aniso_U_22
_atom_site_aniso_U_33
_atom_site_aniso_U_23
_atom_site_aniso_U_13
_atom_site_aniso_U_12
Ni1 0.0150(13) 0.0174(13) 0.0143(14) 0.0031(13) 0.0000(11) 0.0083(12)
Ni2 0.0150(15) 0.0148(14) 0.0130(13) -0.0012(11) -0.0006(11) 0.0062(12)
Ni3 0.0222(16) 0.0154(16) 0.0181(16) -0.0001(12) -0.0043(12) 0.0077(12)
Cl3 0.024(3) 0.027(3) 0.022(2) 0.000(2) 0.000(2) 0.014(2)

loop_
_atom_type_symbol
_atom_type_description
_atom_type_scat_dispersion_real
_atom_type_scat_dispersion_imag
_atom_type_scat_source
C C 0.0040 0.0020 'International Tables Vol C Tables 4.2.6.8 and 6.1.1.4'
H H 0.0000 0.0000 'International Tables Vol C Tables 4.2.6.8 and 6.1.1.4'
O O 0.0132 0.0074 'International Tables Vol C Tables 4.2.6.8 and 6.1.1.4'
Cl Cl 0.1697 0.1896 'International Tables Vol C Tables 4.2.6.8 and 6.1.1.4'
Ni Ni 0.3262 1.3024 'International Tables Vol C Tables 4.2.6.8 and 6.1.1.4'

loop_
_geom_angle_atom_site_label_1
_geom_angle_atom_site_label_2
_geom_angle_atom_site_label_3
_geom_angle
_geom_angle_site_symmetry_1
_geom_angle_site_symmetry_3
O12A Ni1 O11B 100.1(6) . 2_664
O12A Ni1 O11A 80.8(6) . .
O11B Ni1 O11A 168.4(6) 2_664 .
O12A Ni1 O11B 171.4(6) . 3_564
O11B Ni1 O11B 88.1(3) 2_664 3_564
O11A Ni1 O11B 91.6(6) . 3_564
O12A Ni1 O13A 91.5(5) . .
O11B Ni1 O13A 80.5(6) 2_664 .
O11A Ni1 O13A 87.9(6) . .
O11B Ni1 O13A 92.3(6) 3_564 .
O12A Ni1 O13A 96.2(5) . 2_665
O11B Ni1 O13A 102.2(6) 2_664 2_665
O11A Ni1 O13A 89.2(6) . 2_665
O11B Ni1 O13A 79.5(6) 3_564 2_665
O13A Ni1 O13A 171.3(6) . 2_665
O22B Ni2 O22A 90.4(6) 2_654 3_664
O22B Ni2 O12B 93.3(6) 2_654 .
O22A Ni2 O12B 77.6(6) 3_664 .
O22B Ni2 O2 91.2(6) 2_654 .
O22A Ni2 O2 173.5(6) 3_664 .
O12B Ni2 O2 96.0(5) . .
O22B Ni2 O12B 90.5(5) 2_654 2_655
O22A Ni2 O12B 93.9(6) 3_664 2_655
O12B Ni2 O12B 170.7(4) . 2_655
O2 Ni2 O12B 92.4(5) . 2_655
O22B Ni2 O22A 166.4(6) 2_654 .
O22A Ni2 O22A 86.9(3) 3_664 .
O12B Ni2 O22A 99.1(6) . .
O2 Ni2 O22A 93.0(6) . .
O12B Ni2 O22A 76.4(6) 2_655 .
O33A Ni3 O33B 170.9(7) 2_554 .
O33A Ni3 O33B 91.9(7) 2_554 3_554
O33B Ni3 O33B 85.0(3) . 3_554
O33A Ni3 O13B 84.4(6) 2_554 .
O33B Ni3 O13B 99.6(7) . .
O33B Ni3 O13B 172.9(7) 3_554 .
O33A Ni3 Cl3 89.5(5) 2_554 3_554
O33B Ni3 Cl3 98.5(5) . 3_554
O33B Ni3 Cl3 82.1(5) 3_554 3_554
O13B Ni3 Cl3 91.8(5) . 3_554
O33A Ni3 Cl3 90.6(5) 2_554 .
O33B Ni3 Cl3 81.5(5) . .
O33B Ni3 Cl3 98.5(5) 3_554 .
O13B Ni3 Cl3 87.5(5) . .
Cl3 Ni3 Cl3 179.4(2) 3_554 .
Ni3 Cl3 Ni3 83.3(2) 2 .
C11 O11B Ni1 130.3(15) . 3_565
C11 O11B Ni1 130.2(15) . 2_665
Ni1 O11B Ni1 97.6(6) 3_565 2_665
C13 O13A Ni1 128.6(14) . .
C13 O13A Ni1 128.8(15) . 3_564
Ni1 O13A Ni1 95.7(5) . 3_564
C12 O12A Ni1 142.3(14) . .
C22 O22B Ni2 129.3(13) . 3_665
C11 O11A Ni1 129.9(15) . .
C33 O33B Ni3 131.0(15) . .
C33 O33B Ni3 125.6(14) . 2
Ni3 O33B Ni3 103.4(7) . 2
C13 O13B Ni3 131.9(14) . .
C22 O22A Ni2 130.8(14) . 2_655
C22 O22A Ni2 127.9(13) . .
Ni2 O22A Ni2 98.4(6) 2_655 .
C12 O12B Ni2 130.3(14) . .
C12 O12B Ni2 130.3(14) . 3_664
Ni2 O12B Ni2 99.4(6) . 3_664
C33 O33A Ni3 131.3(16) . 3
O12B C12 O12A 122(2) . .
O13B C13 O13A 121(2) . .
O22B C22 O22A 123.9(19) . .
O11A C11 O11B 123(2) . .
O33A C33 O33B 127(2) . .

loop_
_geom_bond_atom_site_label_1
_geom_bond_atom_site_label_2
_geom_bond_distance
_geom_bond_site_symmetry_2
Ni1 O12A 1.991(15) .
Ni1 O11B 2.049(15) 2_664
Ni1 O11A 2.068(16) .
Ni1 O11B 2.074(14) 3_564
Ni1 O13A 2.085(15) .
Ni1 O13A 2.099(14) 2_665
Ni2 O22B 2.020(14) 2_654
Ni2 O22A 2.036(14) 3_664
Ni2 O12B 2.038(13) .
Ni2 O2 2.044(15) .
Ni2 O12B 2.047(14) 2_655
Ni2 O22A 2.078(15) .
Ni3 O33A 2.025(16) 2_554
Ni3 O33B 2.031(17) .
Ni3 O33B 2.058(16) 3_554
Ni3 O13B 2.060(15) .
Ni3 Cl3 2.390(6) 3_554
Ni3 Cl3 2.439(6) .
Cl3 Ni3 2.390(6) 2
O11B C11 1.28(3) .
O11B Ni1 2.049(15) 3_565
O11B Ni1 2.074(14) 2_665
O13A C13 1.26(2) .
O13A Ni1 2.099(14) 3_564
O12A C12 1.29(3) .
O22B C22 1.28(2) .
O22B Ni2 2.020(14) 3_665
O11A C11 1.25(3) .
O33B C33 1.32(3) .
O33B Ni3 2.058(16) 2
O13B C13 1.23(3) .
O22A C22 1.28(2) .
O22A Ni2 2.036(14) 2_655
O12B C12 1.26(3) .
O12B Ni2 2.047(14) 3_664
O33A C33 1.20(3) .
O33A Ni3 2.025(16) 3
